data_7247358
loop_
_publ_author_name
'Gore, Babasaheb Sopan'
'Kuo, Chiao-Ying'
'Wang, Jeh-Jeng'

_publ_section_title
;
 Photocatalyst- and transition-metal-free syntheses of furan-fused
 dihydroazepines by visible light
;
_journal_issue 20
_journal_name_full 'Green Chemistry'
_journal_page_first 8074
_journal_page_last 8081
_journal_paper_doi 10.1039/D3GC02364H
_journal_volume 25
_journal_year 2023
_chemical_formula_moiety '0.47(C25 H18 N2 O2)'
_chemical_formula_sum 'C11.76 H8.47 N0.94 O0.94'
_chemical_formula_weight 178.08
_space_group_crystal_system orthorhombic
_space_group_IT_number 29
_space_group_name_Hall 'P 2c -2ac'
_space_group_name_H-M_alt 'P c a 21'
_atom_sites_solution_hydrogens geom
_atom_sites_solution_primary dual
_audit_creation_date 2021-08-13
_audit_creation_method
;
Olex2 1.3-ac4
(compiled 2019.04.23 svn.r3594 for Rigaku Oxford Diffraction, GUI svn.r5739)
;
_audit_update_record
;
2023-06-29 deposited with the CCDC.	2023-08-23 downloaded from the CCDC.
;
_cell_angle_alpha 90
_cell_angle_beta 90
_cell_angle_gamma 90
_cell_formula_units_Z 17
_cell_length_a 9.1217(2)
_cell_length_b 17.3684(4)
_cell_length_c 23.9176(6)
_cell_measurement_reflns_used 21489
_cell_measurement_temperature 113(2)
_cell_measurement_theta_max 26.9600
_cell_measurement_theta_min 1.7240
_cell_volume 3789.25(15)
_computing_cell_refinement 'CrysAlisPro 1.171.41.56a (Rigaku OD, 2020)'
_computing_data_collection 'CrysAlisPro 1.171.41.56a (Rigaku OD, 2020)'
_computing_data_reduction 'CrysAlisPro 1.171.41.56a (Rigaku OD, 2020)'
_computing_molecular_graphics 'Olex2 (Dolomanov et al., 2009)'
_computing_publication_material 'Olex2 (Dolomanov et al., 2009)'
_computing_structure_refinement 'ShelXL (Sheldrick, 2015)'
_computing_structure_solution 'ShelXT (Sheldrick, 2015)'
_diffrn_ambient_temperature 113(2)
_diffrn_detector 'Hybrid Pixel Array Detector'
_diffrn_detector_area_resol_mean 10.0000
_diffrn_measured_fraction_theta_full 1.000
_diffrn_measured_fraction_theta_max 0.999
_diffrn_measurement_details
;
List of Runs (angles in degrees, time in seconds):

  # Type    Start    End  Width  t~exp~   \w     \q     \k     \f   Frames
#--------------------------------------------------------------------------
  1  \w    -17.00 100.00   0.50   21.63    --   10.60  82.00 150.00  234
  2  \w    -17.00 100.00   0.50   21.63    --   10.60  82.00-180.00  234
  3  \w   -100.00  15.00   0.50   21.63    --  -10.90 -77.00-150.00  230
  4  \w   -100.00  17.00   0.50   21.63    --  -10.90 -82.00  90.00  234
  5  \w   -100.00  20.00   0.50   21.63    --  -10.90 -57.00-150.00  240
  6  \w    -35.00  39.00   0.50   21.63    --  -10.90  66.00 128.93  148
;
_diffrn_measurement_device 'four-circle diffractometer'
_diffrn_measurement_device_type 'XtaLAB Pro II AFC12 (RINC): Kappa single'
_diffrn_measurement_method '\w scans'
_diffrn_orient_matrix_type 'CrysAlisPro convention (1999,Acta A55,543-557)'
_diffrn_orient_matrix_UB_11 -0.0037169000
_diffrn_orient_matrix_UB_12 0.0260732000
_diffrn_orient_matrix_UB_13 -0.0278121000
_diffrn_orient_matrix_UB_21 0.0019639000
_diffrn_orient_matrix_UB_22 0.0732338000
_diffrn_orient_matrix_UB_23 0.0098559000
_diffrn_orient_matrix_UB_31 0.0406268000
_diffrn_orient_matrix_UB_32 -0.0011708000
_diffrn_orient_matrix_UB_33 -0.0029915000
_diffrn_radiation_monochromator mirror
_diffrn_radiation_probe x-ray
_diffrn_radiation_type 'Mo K\a'
_diffrn_radiation_wavelength 0.71073
_diffrn_reflns_av_R_equivalents 0.0853
_diffrn_reflns_av_unetI/netI 0.0524
_diffrn_reflns_Laue_measured_fraction_full 1.000
_diffrn_reflns_Laue_measured_fraction_max 0.999
_diffrn_reflns_limit_h_max 10
_diffrn_reflns_limit_h_min -10
_diffrn_reflns_limit_k_max 19
_diffrn_reflns_limit_k_min -20
_diffrn_reflns_limit_l_max 28
_diffrn_reflns_limit_l_min -27
_diffrn_reflns_number 37185
_diffrn_reflns_point_group_measured_fraction_full 0.966
_diffrn_reflns_point_group_measured_fraction_max 0.966
_diffrn_reflns_theta_full 24.998
_diffrn_reflns_theta_max 24.998
_diffrn_reflns_theta_min 2.068
_diffrn_source 'micro-focus sealed X-ray tube'
_diffrn_source_type 'Rigaku (Mo) X-ray Source'
_exptl_absorpt_coefficient_mu 0.085
_exptl_absorpt_correction_T_max 1.00000
_exptl_absorpt_correction_T_min 0.45457
_exptl_absorpt_correction_type multi-scan
_exptl_absorpt_process_details
;
CrysAlisPro 1.171.41.56a (Rigaku Oxford Diffraction, 2020)
Empirical absorption correction using spherical harmonics,
 implemented in SCALE3 ABSPACK scaling algorithm.
;
_exptl_crystal_colour colourless
_exptl_crystal_colour_primary colourless
_exptl_crystal_density_diffrn 1.327
_exptl_crystal_description block
_exptl_crystal_F_000 1584
_exptl_crystal_size_max 0.25
_exptl_crystal_size_mid 0.25
_exptl_crystal_size_min 0.2
_refine_diff_density_max 0.476
_refine_diff_density_min -0.235
_refine_diff_density_rms 0.072
_refine_ls_abs_structure_details
;
 Refined as an inversion twin.
;
_refine_ls_abs_structure_Flack -2(2)
_refine_ls_extinction_method none
_refine_ls_goodness_of_fit_ref 1.018
_refine_ls_hydrogen_treatment constr
_refine_ls_matrix_type full
_refine_ls_number_parameters 524
_refine_ls_number_reflns 6443
_refine_ls_number_restraints 1663
_refine_ls_restrained_S_all 0.944
_refine_ls_R_factor_all 0.0674
_refine_ls_R_factor_gt 0.0621
_refine_ls_shift/su_max 0.001
_refine_ls_shift/su_mean 0.000
_refine_ls_structure_factor_coef Fsqd
_refine_ls_weighting_details 'w=1/[\s^2^(Fo^2^)+(0.1215P)^2^] where P=(Fo^2^+2Fc^2^)/3'
_refine_ls_weighting_scheme calc
_refine_ls_wR_factor_gt 0.1530
_refine_ls_wR_factor_ref 0.1582
_reflns_Friedel_coverage 0.880
_reflns_Friedel_fraction_full 0.930
_reflns_Friedel_fraction_max 0.930
_reflns_number_gt 5747
_reflns_number_total 6443
_reflns_threshold_expression 'I > 2\s(I)'
_cod_data_source_file d3gc02364h2.cif
_cod_data_source_block k11008-jjw-f(nc-en-a2c)
_cod_depositor_comments 'Adding full bibliography for 7247352--7247359.cif.'
_cod_database_code 7247358
_shelx_shelxl_version_number 2018/3
_shelx_space_group_comment
;
The symmetry employed for this shelxl refinement is uniquely defined
by the following loop, which should always be used as a source of
symmetry information in preference to the above space-group names.
They are only intended as comments.
;
_shelx_estimated_absorpt_t_max 0.983
_shelx_estimated_absorpt_t_min 0.979
_diffrn_oxdiff_digest_frames
;
01a28e717088c294ea381bee1f025fc726000251fd6
;
_reflns_odcompleteness_completeness 99.89
_reflns_odcompleteness_iscentric 1
_reflns_odcompleteness_theta 26.32
_olex2_refinement_description
;
1. Twinned data refinement
 Scales: 3(2)
 -2(2)
2. Fixed Uiso
 At 1.2 times of:
  All C(H) groups, All C(H,H) groups, All N(H) groups
3. Uiso/Uaniso restraints and constraints
C1 \\sim C2 \\sim C3 \\sim C4 \\sim C5 \\sim C6 \\sim C7 \\sim C8 \\sim C9
\\sim C10 \\sim C11 \\sim C12 \\sim C13 \\sim C14 \\sim C15 \\sim C16 \\sim C17
\\sim C18 \\sim C19 \\sim C20 \\sim C21 \\sim C22 \\sim C23 \\sim C24 \\sim C25
\\sim C26 \\sim C27 \\sim C28 \\sim C29 \\sim C30 \\sim C31 \\sim C32 \\sim C33
\\sim C34 \\sim C35 \\sim C36 \\sim C37 \\sim C38 \\sim C39 \\sim C40 \\sim C41
\\sim C42 \\sim C43 \\sim C44 \\sim C45 \\sim C46 \\sim C47 \\sim C48 \\sim C49
\\sim C50 \\sim N1 \\sim N2 \\sim N3 \\sim N4 \\sim O1 \\sim O2 \\sim O3 \\sim
O4: within 3.8A with sigma of 0.01 and sigma for terminal atoms of 0.02
4.a Ternary CH refined with riding coordinates:
 C10(H10), C35(H35)
4.b Secondary CH2 refined with riding coordinates:
 C9(H9A,H9B), C34(H34A,H34B)
4.c Aromatic/amide H refined with riding coordinates:
 N1(H1), C4(H4), C5(H5), C6(H6), C7(H7), C12(H12), C13(H13), C14(H14),
 C15(H15), C16(H16), C20(H20), C21(H21), C22(H22), C23(H23), C24(H24), N3(H3),
 C29(H29), C30(H30), C31(H31), C32(H32), C37(H37), C38(H38), C39(H39), C40(H40),
  C41(H41), C45(H45), C46(H46), C47(H47), C48(H48), C49(H49)
;
_olex2_submission_special_instructions 'No special instructions were received'
_oxdiff_exptl_absorpt_empirical_details
;
Empirical correction (ABSPACK) includes:
- Absorption correction using spherical harmonics
- Frame scaling
;
_oxdiff_exptl_absorpt_empirical_full_max 2.775
_oxdiff_exptl_absorpt_empirical_full_min 0.605

loop_
_space_group_symop_operation_xyz
'x, y, z'
'-x, -y, z+1/2'
'x+1/2, -y, z'
'-x+1/2, y, z+1/2'

loop_
_atom_site_label
_atom_site_type_symbol
_atom_site_fract_x
_atom_site_fract_y
_atom_site_fract_z
_atom_site_U_iso_or_equiv
_atom_site_adp_type
_atom_site_occupancy
_atom_site_site_symmetry_order
_atom_site_calc_flag
_atom_site_refinement_flags_posn
_atom_site_refinement_flags_adp
_atom_site_refinement_flags_occupancy
_atom_site_disorder_assembly
_atom_site_disorder_group
O1 O 0.7068(3) 0.32790(17) 0.45787(12) 0.0347(8) Uani 1 1 d . U . . .
O2 O 0.9495(4) 0.22325(17) 0.40483(16) 0.0456(9) Uani 1 1 d . U . . .
N1 N 0.5794(4) 0.22521(17) 0.42504(14) 0.0231(7) Uani 1 1 d . U . . .
H1 H 0.553856 0.210403 0.458845 0.028 Uiso 1 1 calc R . . . .
N2 N 0.9391(4) 0.3499(2) 0.24876(16) 0.0336(8) Uani 1 1 d . U . . .
C1 C 0.6600(4) 0.2881(2) 0.41949(16) 0.0246(8) Uani 1 1 d . U . . .
C2 C 0.6952(4) 0.3124(2) 0.35947(16) 0.0216(8) Uani 1 1 d . U . . .
C3 C 0.5725(5) 0.3391(2) 0.32386(17) 0.0225(8) Uani 1 1 d . U . . .
C4 C 0.5868(5) 0.4099(2) 0.29609(17) 0.0247(8) Uani 1 1 d . U . . .
H4 H 0.676836 0.437149 0.298597 0.030 Uiso 1 1 calc R . . . .
C5 C 0.4736(5) 0.4409(2) 0.26532(17) 0.0277(9) Uani 1 1 d . U . . .
H5 H 0.485473 0.488973 0.246961 0.033 Uiso 1 1 calc R . . . .
C6 C 0.3415(5) 0.4008(2) 0.26140(17) 0.0294(9) Uani 1 1 d . U . . .
H6 H 0.262412 0.421722 0.240473 0.035 Uiso 1 1 calc R . . . .
C7 C 0.3259(4) 0.3308(2) 0.28799(17) 0.0246(9) Uani 1 1 d . U . . .
H7 H 0.235755 0.303838 0.284857 0.030 Uiso 1 1 calc R . . . .
C8 C 0.4410(4) 0.2983(2) 0.31978(17) 0.0229(8) Uani 1 1 d . U . . .
C9 C 0.4088(5) 0.2200(2) 0.34503(18) 0.0262(9) Uani 1 1 d . U . . .
H9A H 0.376491 0.185603 0.314410 0.031 Uiso 1 1 calc R . . . .
H9B H 0.324653 0.225975 0.370833 0.031 Uiso 1 1 calc R . . . .
C10 C 0.5308(5) 0.1790(2) 0.37681(17) 0.0258(9) Uani 1 1 d . U . . .
H10 H 0.615920 0.171632 0.351009 0.031 Uiso 1 1 calc R . . . .
C11 C 0.4762(4) 0.1009(2) 0.39506(16) 0.0254(9) Uani 1 1 d . U . . .
C12 C 0.5286(5) 0.0353(2) 0.36916(18) 0.0272(9) Uani 1 1 d . U . . .
H12 H 0.605060 0.039518 0.342370 0.033 Uiso 1 1 calc R . . . .
C13 C 0.4711(5) -0.0369(2) 0.38170(19) 0.0327(10) Uani 1 1 d . U . . .
H13 H 0.507187 -0.081391 0.363101 0.039 Uiso 1 1 calc R . . . .
C14 C 0.3636(5) -0.0437(2) 0.42039(18) 0.0306(9) Uani 1 1 d . U . . .
H14 H 0.325227 -0.093166 0.429036 0.037 Uiso 1 1 calc R . . . .
C15 C 0.3087(5) 0.0210(2) 0.44769(19) 0.0314(9) Uani 1 1 d . U . . .
H15 H 0.232660 0.015861 0.474558 0.038 Uiso 1 1 calc R . . . .
C16 C 0.3657(5) 0.0930(2) 0.43545(17) 0.0292(9) Uani 1 1 d . U . . .
H16 H 0.329801 0.137118 0.454468 0.035 Uiso 1 1 calc R . . . .
C17 C 0.8374(4) 0.3148(2) 0.34548(17) 0.0244(8) Uani 1 1 d . U . . .
C18 C 0.9545(4) 0.2891(2) 0.38734(18) 0.0272(9) Uani 1 1 d . U . . .
C19 C 1.0680(4) 0.3443(2) 0.40546(17) 0.0231(8) Uani 1 1 d . U . . .
C20 C 1.1780(5) 0.3176(3) 0.44097(18) 0.0303(9) Uani 1 1 d . U . . .
H20 H 1.178584 0.265306 0.452539 0.036 Uiso 1 1 calc R . . . .
C21 C 1.2868(5) 0.3676(3) 0.45947(18) 0.0363(10) Uani 1 1 d . U . . .
H21 H 1.363561 0.349341 0.482836 0.044 Uiso 1 1 calc R . . . .
C22 C 1.2822(5) 0.4438(3) 0.4435(2) 0.0388(10) Uani 1 1 d . U . . .
H22 H 1.356020 0.478184 0.456293 0.047 Uiso 1 1 calc R . . . .
C23 C 1.1726(5) 0.4708(2) 0.40948(19) 0.0342(10) Uani 1 1 d . U . . .
H23 H 1.170937 0.523574 0.398970 0.041 Uiso 1 1 calc R . . . .
C24 C 1.0644(5) 0.4216(2) 0.39040(18) 0.0263(9) Uani 1 1 d . U . . .
H24 H 0.988083 0.440474 0.367124 0.032 Uiso 1 1 calc R . . . .
C25 C 0.8891(4) 0.3351(2) 0.29104(18) 0.0243(8) Uani 1 1 d . U . . .
O3 O 0.5976(3) 0.17588(16) 0.54146(12) 0.0319(7) Uani 1 1 d . U . . .
O4 O 0.3515(4) 0.27859(17) 0.59468(16) 0.0496(9) Uani 1 1 d . U . . .
N3 N 0.7251(4) 0.27806(16) 0.57603(14) 0.0222(7) Uani 1 1 d . U . . .
H3 H 0.754562 0.292554 0.542618 0.027 Uiso 1 1 calc R . . . .
N4 N 0.3638(4) 0.1482(2) 0.75050(15) 0.0324(8) Uani 1 1 d . U . . .
C26 C 0.6427(4) 0.2156(2) 0.58066(17) 0.0239(8) Uani 1 1 d . U . . .
C27 C 0.6054(4) 0.1907(2) 0.63963(16) 0.0223(8) Uani 1 1 d . U . . .
C28 C 0.7278(4) 0.1622(2) 0.67469(16) 0.0206(8) Uani 1 1 d . U . . .
C29 C 0.7146(4) 0.0894(2) 0.69934(16) 0.0237(8) Uani 1 1 d . U . . .
H29 H 0.623749 0.062895 0.697103 0.028 Uiso 1 1 calc R . . . .
C30 C 0.8312(5) 0.0553(2) 0.72689(18) 0.0279(9) Uani 1 1 d . U . . .
H30 H 0.821060 0.005660 0.743092 0.034 Uiso 1 1 calc R . . . .
C31 C 0.9627(5) 0.0947(2) 0.73047(17) 0.0281(9) Uani 1 1 d . U . . .
H31 H 1.044285 0.071544 0.748529 0.034 Uiso 1 1 calc R . . . .
C32 C 0.9758(4) 0.1672(2) 0.70801(17) 0.0255(9) Uani 1 1 d . U . . .
H32 H 1.066143 0.193945 0.711693 0.031 Uiso 1 1 calc R . . . .
C33 C 0.8604(4) 0.2025(2) 0.68004(17) 0.0222(8) Uani 1 1 d . U . . .
C34 C 0.8874(4) 0.2840(2) 0.65897(17) 0.0233(8) Uani 1 1 d . U . . .
H34A H 0.908286 0.316703 0.691914 0.028 Uiso 1 1 calc R . . . .
H34B H 0.977583 0.282923 0.635980 0.028 Uiso 1 1 calc R . . . .
C35 C 0.7690(5) 0.3240(2) 0.62491(16) 0.0225(8) Uani 1 1 d . U . . .
H35 H 0.681154 0.331750 0.649281 0.027 Uiso 1 1 calc R . . . .
C36 C 0.8265(4) 0.4018(2) 0.60750(16) 0.0230(8) Uani 1 1 d . U . . .
C37 C 0.7807(5) 0.4671(2) 0.63600(18) 0.0269(9) Uani 1 1 d . U . . .
H37 H 0.709446 0.463010 0.664803 0.032 Uiso 1 1 calc R . . . .
C38 C 0.8395(5) 0.5387(2) 0.62232(18) 0.0310(9) Uani 1 1 d . U . . .
H38 H 0.806045 0.583504 0.641253 0.037 Uiso 1 1 calc R . . . .
C39 C 0.9456(5) 0.5453(2) 0.58163(19) 0.0303(9) Uani 1 1 d . U . . .
H39 H 0.985768 0.594290 0.572750 0.036 Uiso 1 1 calc R . . . .
C40 C 0.9933(5) 0.4803(2) 0.55380(18) 0.0300(9) Uani 1 1 d . U . . .
H40 H 1.067794 0.484426 0.526212 0.036 Uiso 1 1 calc R . . . .
C41 C 0.9328(5) 0.4089(2) 0.56599(17) 0.0271(9) Uani 1 1 d . U . . .
H41 H 0.964096 0.364659 0.545910 0.033 Uiso 1 1 calc R . . . .
C42 C 0.4618(4) 0.1874(2) 0.65347(16) 0.0230(8) Uani 1 1 d . U . . .
C43 C 0.3453(4) 0.2131(2) 0.61219(18) 0.0262(9) Uani 1 1 d . U . . .
C44 C 0.2314(4) 0.1573(2) 0.59452(17) 0.0229(8) Uani 1 1 d . U . . .
C45 C 0.1168(5) 0.1850(3) 0.56168(17) 0.0293(9) Uani 1 1 d . U . . .
H45 H 0.113398 0.238095 0.552144 0.035 Uiso 1 1 calc R . . . .
C46 C 0.0090(5) 0.1364(3) 0.54298(19) 0.0362(10) Uani 1 1 d . U . . .
H46 H -0.069612 0.155721 0.520996 0.043 Uiso 1 1 calc R . . . .
C47 C 0.0157(5) 0.0587(3) 0.55648(19) 0.0407(11) Uani 1 1 d . U . . .
H47 H -0.059380 0.024820 0.544150 0.049 Uiso 1 1 calc R . . . .
C48 C 0.1322(5) 0.0302(2) 0.58804(18) 0.0344(10) Uani 1 1 d . U . . .
H48 H 0.137924 -0.023236 0.596355 0.041 Uiso 1 1 calc R . . . .
C49 C 0.2398(5) 0.0802(2) 0.60726(17) 0.0267(9) Uani 1 1 d . U . . .
H49 H 0.318865 0.061256 0.629131 0.032 Uiso 1 1 calc R . . . .
C50 C 0.4106(4) 0.1645(2) 0.70807(19) 0.0254(9) Uani 1 1 d . U . . .

loop_
_atom_site_aniso_label
_atom_site_aniso_U_11
_atom_site_aniso_U_22
_atom_site_aniso_U_33
_atom_site_aniso_U_23
_atom_site_aniso_U_13
_atom_site_aniso_U_12
O1 0.053(2) 0.0303(15) 0.0211(16) -0.0018(12) -0.0080(14) -0.0144(14)
O2 0.0506(19) 0.0218(15) 0.064(2) 0.0133(15) -0.0230(18) -0.0041(13)
N1 0.0314(17) 0.0220(15) 0.0161(16) 0.0010(12) -0.0024(13) -0.0046(13)
N2 0.035(2) 0.038(2) 0.028(2) 0.0009(17) -0.0009(16) -0.0032(16)
C1 0.031(2) 0.0221(17) 0.0209(19) 0.0013(15) -0.0052(17) -0.0013(15)
C2 0.0288(19) 0.0159(16) 0.0201(18) -0.0012(14) -0.0045(15) -0.0017(14)
C3 0.0318(19) 0.0195(16) 0.0161(18) -0.0021(14) -0.0026(15) 0.0039(15)
C4 0.032(2) 0.0193(17) 0.0229(19) -0.0019(15) 0.0011(17) -0.0003(15)
C5 0.041(2) 0.0217(18) 0.0207(19) 0.0006(15) -0.0016(17) 0.0058(16)
C6 0.035(2) 0.0307(19) 0.023(2) 0.0016(17) -0.0026(18) 0.0072(16)
C7 0.029(2) 0.0243(18) 0.021(2) -0.0017(16) -0.0040(17) 0.0048(16)
C8 0.029(2) 0.0222(17) 0.0179(17) -0.0024(15) 0.0006(16) -0.0014(15)
C9 0.032(2) 0.0220(18) 0.024(2) -0.0005(15) -0.0069(16) 0.0008(16)
C10 0.031(2) 0.0232(18) 0.024(2) -0.0006(15) -0.0043(16) -0.0013(16)
C11 0.030(2) 0.0239(18) 0.0226(19) 0.0035(15) -0.0101(16) -0.0018(16)
C12 0.028(2) 0.0267(19) 0.027(2) 0.0022(15) -0.0059(17) 0.0002(16)
C13 0.040(2) 0.0247(19) 0.033(2) 0.0013(18) -0.0077(19) 0.0052(18)
C14 0.034(2) 0.0223(18) 0.036(2) 0.0069(17) -0.0097(19) -0.0053(17)
C15 0.032(2) 0.035(2) 0.027(2) 0.0055(18) -0.0039(17) -0.0031(17)
C16 0.035(2) 0.0266(18) 0.026(2) 0.0013(16) -0.0065(17) 0.0014(16)
C17 0.028(2) 0.0180(17) 0.0267(19) 0.0020(15) -0.0013(17) -0.0041(15)
C18 0.030(2) 0.0257(18) 0.0262(19) 0.0001(16) -0.0047(17) 0.0006(15)
C19 0.0240(19) 0.0260(18) 0.0195(19) -0.0018(15) 0.0004(15) -0.0007(15)
C20 0.031(2) 0.034(2) 0.025(2) 0.0010(17) -0.0045(18) 0.0073(17)
C21 0.031(2) 0.052(2) 0.026(2) -0.0008(19) -0.0074(19) 0.001(2)
C22 0.035(2) 0.052(2) 0.030(2) -0.002(2) -0.0020(19) -0.014(2)
C23 0.041(2) 0.034(2) 0.028(2) 0.0013(18) -0.0028(19) -0.0108(19)
C24 0.029(2) 0.0272(19) 0.0228(19) 0.0021(16) -0.0037(16) -0.0025(16)
C25 0.0270(19) 0.0216(18) 0.024(2) -0.0011(16) -0.0070(18) -0.0001(15)
O3 0.0481(18) 0.0278(15) 0.0199(15) 0.0005(12) -0.0073(13) -0.0116(13)
O4 0.060(2) 0.0232(15) 0.066(2) 0.0129(16) -0.0267(19) -0.0066(14)
N3 0.0291(17) 0.0188(14) 0.0187(16) -0.0015(13) 0.0000(13) -0.0029(13)
N4 0.034(2) 0.0303(18) 0.033(2) 0.0019(16) 0.0057(16) 0.0016(15)
C26 0.030(2) 0.0220(17) 0.0200(19) 0.0003(15) -0.0030(16) -0.0030(15)
C27 0.0312(19) 0.0171(16) 0.0185(18) -0.0042(14) -0.0040(15) -0.0051(14)
C28 0.0245(18) 0.0206(16) 0.0165(17) -0.0027(14) 0.0012(14) -0.0013(15)
C29 0.029(2) 0.0210(17) 0.0214(18) -0.0010(15) 0.0019(16) -0.0018(15)
C30 0.038(2) 0.0211(18) 0.025(2) 0.0029(16) -0.0020(17) 0.0035(16)
C31 0.032(2) 0.031(2) 0.022(2) -0.0018(16) -0.0019(16) 0.0096(17)
C32 0.029(2) 0.0282(19) 0.020(2) -0.0025(15) 0.0004(17) 0.0001(16)
C33 0.0282(19) 0.0206(17) 0.0179(18) -0.0001(15) 0.0026(16) 0.0022(15)
C34 0.030(2) 0.0218(17) 0.0179(18) -0.0005(15) -0.0019(16) -0.0042(15)
C35 0.0275(19) 0.0214(17) 0.0187(18) -0.0029(14) -0.0009(15) -0.0022(15)
C36 0.027(2) 0.0224(17) 0.0200(18) -0.0008(15) -0.0075(16) -0.0021(15)
C37 0.030(2) 0.0237(18) 0.027(2) -0.0010(16) -0.0018(17) 0.0009(16)
C38 0.041(2) 0.0178(18) 0.035(2) -0.0004(16) -0.0059(19) 0.0000(17)
C39 0.035(2) 0.0216(18) 0.034(2) 0.0042(17) -0.0105(18) -0.0072(16)
C40 0.031(2) 0.031(2) 0.028(2) 0.0051(17) -0.0019(17) -0.0018(18)
C41 0.032(2) 0.0220(18) 0.027(2) -0.0017(16) -0.0022(17) 0.0027(15)
C42 0.028(2) 0.0180(17) 0.0224(19) 0.0006(15) -0.0015(16) -0.0038(14)
C43 0.031(2) 0.0196(17) 0.028(2) 0.0024(16) -0.0011(17) 0.0009(15)
C44 0.0233(19) 0.0259(18) 0.0195(18) 0.0005(15) 0.0024(15) 0.0006(15)
C45 0.030(2) 0.034(2) 0.023(2) -0.0006(17) -0.0005(17) 0.0028(17)
C46 0.024(2) 0.059(3) 0.025(2) -0.002(2) -0.0033(18) -0.001(2)
C47 0.039(2) 0.056(3) 0.028(2) 0.000(2) -0.0049(19) -0.021(2)
C48 0.045(2) 0.034(2) 0.024(2) 0.0039(18) -0.0029(18) -0.0129(19)
C49 0.029(2) 0.0304(19) 0.0204(19) 0.0027(16) -0.0017(17) -0.0035(16)
C50 0.028(2) 0.0197(18) 0.029(2) -0.0011(16) -0.0008(18) -0.0028(16)

loop_
_atom_type_symbol
_atom_type_description
_atom_type_scat_dispersion_real
_atom_type_scat_dispersion_imag
_atom_type_scat_source
C C 0.0033 0.0016 'International Tables Vol C Tables 4.2.6.8 and 6.1.1.4'
H H 0.0000 0.0000 'International Tables Vol C Tables 4.2.6.8 and 6.1.1.4'
N N 0.0061 0.0033 'International Tables Vol C Tables 4.2.6.8 and 6.1.1.4'
O O 0.0106 0.0060 'International Tables Vol C Tables 4.2.6.8 and 6.1.1.4'

loop_
_geom_angle_atom_site_label_1
_geom_angle_atom_site_label_2
_geom_angle_atom_site_label_3
_geom_angle
_geom_angle_site_symmetry_1
_geom_angle_site_symmetry_3
_geom_angle_publ_flag
C1 N1 C10 122.6(3) . . ?
O1 C1 N1 125.8(4) . . ?
O1 C1 C2 118.2(3) . . ?
N1 C1 C2 116.0(3) . . ?
C3 C2 C1 117.9(3) . . ?
C17 C2 C1 116.5(4) . . ?
C17 C2 C3 125.3(4) . . ?
C4 C3 C2 118.4(4) . . ?
C8 C3 C2 122.1(3) . . ?
C8 C3 C4 119.4(4) . . ?
C5 C4 C3 121.7(4) . . ?
C4 C5 C6 119.3(4) . . ?
C7 C6 C5 119.8(4) . . ?
C6 C7 C8 121.6(4) . . ?
C3 C8 C7 118.2(4) . . ?
C3 C8 C9 126.4(4) . . ?
C7 C8 C9 115.4(3) . . ?
C8 C9 C10 118.4(3) . . ?
N1 C10 C9 110.8(3) . . ?
N1 C10 C11 111.2(3) . . ?
C11 C10 C9 108.8(3) . . ?
C12 C11 C10 119.8(4) . . ?
C12 C11 C16 118.4(4) . . ?
C16 C11 C10 121.6(4) . . ?
C11 C12 C13 121.1(4) . . ?
C14 C13 C12 119.9(4) . . ?
C13 C14 C15 120.7(4) . . ?
C16 C15 C14 119.6(4) . . ?
C15 C16 C11 120.3(4) . . ?
C2 C17 C18 120.2(4) . . ?
C2 C17 C25 123.7(4) . . ?
C25 C17 C18 116.0(4) . . ?
O2 C18 C17 118.2(4) . . ?
O2 C18 C19 122.4(4) . . ?
C19 C18 C17 119.4(3) . . ?
C20 C19 C18 117.8(4) . . ?
C24 C19 C18 122.4(4) . . ?
C24 C19 C20 119.7(4) . . ?
C21 C20 C19 120.0(4) . . ?
C22 C21 C20 119.3(4) . . ?
C23 C22 C21 121.0(4) . . ?
C22 C23 C24 120.3(4) . . ?
C23 C24 C19 119.7(4) . . ?
N2 C25 C17 175.6(4) . . ?
C26 N3 C35 122.2(3) . . ?
O3 C26 N3 125.7(4) . . ?
O3 C26 C27 118.2(3) . . ?
N3 C26 C27 116.1(3) . . ?
C28 C27 C26 116.9(3) . . ?
C42 C27 C26 117.2(4) . . ?
C42 C27 C28 125.3(4) . . ?
C29 C28 C27 118.3(3) . . ?
C29 C28 C33 119.1(4) . . ?
C33 C28 C27 122.3(3) . . ?
C30 C29 C28 121.4(4) . . ?
C31 C30 C29 118.9(4) . . ?
C32 C31 C30 120.3(4) . . ?
C31 C32 C33 121.8(4) . . ?
C28 C33 C34 125.0(4) . . ?
C32 C33 C28 118.4(3) . . ?
C32 C33 C34 116.5(3) . . ?
C35 C34 C33 119.1(3) . . ?
N3 C35 C34 111.8(3) . . ?
N3 C35 C36 111.2(3) . . ?
C36 C35 C34 108.1(3) . . ?
C37 C36 C35 119.5(4) . . ?
C37 C36 C41 119.1(4) . . ?
C41 C36 C35 121.2(3) . . ?
C36 C37 C38 119.9(4) . . ?
C39 C38 C37 120.7(4) . . ?
C38 C39 C40 119.6(4) . . ?
C39 C40 C41 120.3(4) . . ?
C40 C41 C36 120.4(4) . . ?
C27 C42 C43 120.4(4) . . ?
C27 C42 C50 123.1(4) . . ?
C50 C42 C43 116.3(3) . . ?
O4 C43 C42 117.9(4) . . ?
O4 C43 C44 123.2(4) . . ?
C44 C43 C42 118.9(3) . . ?
C45 C44 C43 117.4(3) . . ?
C49 C44 C43 122.3(4) . . ?
C49 C44 C45 120.2(4) . . ?
C46 C45 C44 120.6(4) . . ?
C45 C46 C47 119.4(4) . . ?
C46 C47 C48 120.3(4) . . ?
C49 C48 C47 119.7(4) . . ?
C44 C49 C48 119.8(4) . . ?
N4 C50 C42 176.6(5) . . ?

loop_
_geom_bond_atom_site_label_1
_geom_bond_atom_site_label_2
_geom_bond_distance
_geom_bond_site_symmetry_2
_geom_bond_publ_flag
O1 C1 1.227(5) . ?
O2 C18 1.218(5) . ?
N1 C1 1.322(5) . ?
N1 C10 1.473(5) . ?
N2 C25 1.138(5) . ?
C1 C2 1.531(6) . ?
C2 C3 1.480(6) . ?
C2 C17 1.340(5) . ?
C3 C4 1.404(5) . ?
C3 C8 1.396(6) . ?
C4 C5 1.377(6) . ?
C5 C6 1.395(6) . ?
C6 C7 1.379(6) . ?
C7 C8 1.413(5) . ?
C8 C9 1.517(5) . ?
C9 C10 1.524(6) . ?
C10 C11 1.510(5) . ?
C11 C12 1.383(6) . ?
C11 C16 1.403(6) . ?
C12 C13 1.392(5) . ?
C13 C14 1.353(6) . ?
C14 C15 1.394(6) . ?
C15 C16 1.384(6) . ?
C17 C18 1.530(6) . ?
C17 C25 1.429(6) . ?
C18 C19 1.477(5) . ?
C19 C20 1.394(6) . ?
C19 C24 1.389(5) . ?
C20 C21 1.391(6) . ?
C21 C22 1.379(6) . ?
C22 C23 1.372(6) . ?
C23 C24 1.383(6) . ?
O3 C26 1.235(5) . ?
O4 C43 1.213(5) . ?
N3 C26 1.324(5) . ?
N3 C35 1.471(5) . ?
N4 C50 1.137(5) . ?
C26 C27 1.514(6) . ?
C27 C28 1.482(5) . ?
C27 C42 1.352(6) . ?
C28 C29 1.400(5) . ?
C28 C33 1.403(5) . ?
C29 C30 1.384(6) . ?
C30 C31 1.384(6) . ?
C31 C32 1.375(5) . ?
C32 C33 1.390(5) . ?
C33 C34 1.522(5) . ?
C34 C35 1.520(5) . ?
C35 C36 1.508(5) . ?
C36 C37 1.388(6) . ?
C36 C41 1.394(6) . ?
C37 C38 1.394(5) . ?
C38 C39 1.377(6) . ?
C39 C40 1.381(6) . ?
C40 C41 1.388(5) . ?
C42 C43 1.518(6) . ?
C42 C50 1.443(6) . ?
C43 C44 1.482(6) . ?
C44 C45 1.393(6) . ?
C44 C49 1.376(5) . ?
C45 C46 1.371(6) . ?
C46 C47 1.390(7) . ?
C47 C48 1.394(6) . ?
C48 C49 1.390(6) . ?

loop_
_twin_individual_id
_twin_individual_mass_fraction_refined
1 3(2)
2 -2(2)
